data_4325201
loop_
_publ_author_name
'Mark Irwin'
'Tobias Kr\"amer'
'John E. McGrady'
'Jose M. Goicoechea'

_publ_contact_author
;
 Dr. J. M. Goicoechea           
 Chemistry Research Laboratory
 University of Oxford
 Mansfield Road
 Oxford
 OX1 3TA
 UK
;
_publ_contact_author_email jose.goicoechea@chem.ox.ac.uk
_publ_contact_author_fax '+44 1865 272690'
_publ_contact_author_phone '+44 1865 275961'
_publ_section_title
;
 On the Structural and Electronic Properties of
 [Zn2(4,4'-bipyridine)(mes)4]n- (n= 0-2), a Homologous Series of
 Bimetallic Complexes Bridged by Neutral, Anionic, and Dianionic
 4,4'-Bipyridine
;
_journal_name_full 'Inorganic Chemistry'
_journal_page_first 5006
_journal_page_last 5014
_journal_paper_doi 10.1021/ic200241d
_journal_volume 50
_journal_year 2011
_chemical_formula_moiety 'C46 H52 N2 Zn2'
_chemical_formula_sum 'C46 H52 N2 Zn2'
_chemical_formula_weight 763.64
_chemical_name_systematic
; 
[Zn2(4,4'-bipy)(Mes)4]
;
_space_group_IT_number 2
_symmetry_cell_setting triclinic
_symmetry_space_group_name_Hall '-P 1'
_symmetry_space_group_name_H-M 'P -1'
_atom_sites_solution_hydrogens geom
_atom_sites_solution_primary direct
_atom_sites_solution_secondary difmap
_audit_creation_method SHELXL-97
_cell_angle_alpha 83.461(1)
_cell_angle_beta 80.452(1)
_cell_angle_gamma 73.809(1)
_cell_formula_units_Z 4
_cell_length_a 11.3857(1)
_cell_length_b 19.2169(2)
_cell_length_c 19.5817(2)
_cell_measurement_reflns_used 11598
_cell_measurement_temperature 150(2)
_cell_measurement_theta_max 27.485
_cell_measurement_theta_min 5.097
_cell_volume 4047.15(7)
_computing_cell_refinement
;
KappaCCD software "DENZO" (Otwinowski & Minor, 1996)
;
_computing_data_collection
;
KappaCCD software "Collect" (Nonius, 2000)
;
_computing_data_reduction
;
KappaCCD software "DENZO" (Otwinowski & Minor, 1996)
;
_computing_molecular_graphics 'WinGX (Farrugia, 2005)'
_computing_publication_material 'XCIF (Sheldrick, 2001)'
_computing_structure_refinement 'SHELXL-97 (Sheldrick, 1997)'
_computing_structure_solution 'SHELXS-97 (Sheldrick, 1990)'
_diffrn_ambient_temperature 150(2)
_diffrn_measured_fraction_theta_full 0.991
_diffrn_measured_fraction_theta_max 0.991
_diffrn_measurement_device_type 'Nonius KappaCCD'
_diffrn_measurement_method 'omega scans'
_diffrn_radiation_monochromator graphite
_diffrn_radiation_source 'fine-focus sealed tube'
_diffrn_radiation_type MoK\a
_diffrn_radiation_wavelength 0.71073
_diffrn_reflns_av_R_equivalents 0.0286
_diffrn_reflns_av_sigmaI/netI 0.0429
_diffrn_reflns_limit_h_max 14
_diffrn_reflns_limit_h_min -14
_diffrn_reflns_limit_k_max 24
_diffrn_reflns_limit_k_min -24
_diffrn_reflns_limit_l_max 25
_diffrn_reflns_limit_l_min -25
_diffrn_reflns_number 35531
_diffrn_reflns_theta_full 27.52
_diffrn_reflns_theta_max 27.52
_diffrn_reflns_theta_min 5.13
_exptl_absorpt_coefficient_mu 1.218
_exptl_absorpt_correction_T_max 0.8879
_exptl_absorpt_correction_T_min 0.6288
_exptl_absorpt_correction_type multi-scan
_exptl_absorpt_process_details 'DENZO/SCALEPACK (Otwinowski & Minor, 1997)'
_exptl_crystal_colour 'pale yellow'
_exptl_crystal_density_diffrn 1.253
_exptl_crystal_description plate
_exptl_crystal_F_000 1608
_exptl_crystal_size_max 0.42
_exptl_crystal_size_mid 0.24
_exptl_crystal_size_min 0.10
_refine_diff_density_max 0.404
_refine_diff_density_min -0.448
_refine_diff_density_rms 0.056
_refine_ls_extinction_method none
_refine_ls_goodness_of_fit_ref 1.017
_refine_ls_hydrogen_treatment constr
_refine_ls_matrix_type full
_refine_ls_number_parameters 901
_refine_ls_number_reflns 18473
_refine_ls_number_restraints 0
_refine_ls_restrained_S_all 1.017
_refine_ls_R_factor_all 0.0551
_refine_ls_R_factor_gt 0.0388
_refine_ls_shift/su_max 0.001
_refine_ls_shift/su_mean 0.000
_refine_ls_structure_factor_coef Fsqd
_refine_ls_weighting_details 'calc w=1/[\s^2^(Fo^2^)+(0.0505P)^2^+1.6179P] where P=(Fo^2^+2Fc^2^)/3'
_refine_ls_weighting_scheme calc
_refine_ls_wR_factor_gt 0.0962
_refine_ls_wR_factor_ref 0.1045
_reflns_number_gt 14635
_reflns_number_total 18473
_reflns_threshold_expression >2\s(I)
_cod_data_source_file ic200241d_si_002_1.cif
_cod_data_source_block 1
_cod_database_code 4325201

loop_
_symmetry_equiv_pos_as_xyz
'x, y, z'
'-x, -y, -z'

loop_
_atom_site_label
_atom_site_type_symbol
_atom_site_fract_x
_atom_site_fract_y
_atom_site_fract_z
_atom_site_U_iso_or_equiv
_atom_site_adp_type
_atom_site_occupancy
_atom_site_symmetry_multiplicity
_atom_site_calc_flag
_atom_site_refinement_flags
Zn1 Zn -0.02979(2) 0.550182(13) 0.263030(12) 0.03191(7) Uani 1 1 d .
Zn2 Zn 0.49247(2) -0.049638(13) 0.234536(13) 0.03581(7) Uani 1 1 d .
N11 N 0.06542(16) 0.43670(9) 0.25029(9) 0.0324(4) Uani 1 1 d .
C11 C 0.18221(19) 0.41553(11) 0.21921(11) 0.0332(4) Uani 1 1 d .
H11 H 0.2220 0.4518 0.1989 0.040 Uiso 1 1 calc R
C12 C 0.24775(19) 0.34347(11) 0.21530(11) 0.0327(4) Uani 1 1 d .
H12 H 0.3304 0.3308 0.1925 0.039 Uiso 1 1 calc R
C13 C 0.19086(18) 0.28961(11) 0.24533(10) 0.0298(4) Uani 1 1 d .
C14 C 0.06919(19) 0.31133(11) 0.27765(11) 0.0320(4) Uani 1 1 d .
H14 H 0.0272 0.2762 0.2986 0.038 Uiso 1 1 calc R
C15 C 0.01034(19) 0.38477(11) 0.27886(11) 0.0324(4) Uani 1 1 d .
H15 H -0.0727 0.3991 0.3009 0.039 Uiso 1 1 calc R
C16 C 0.25793(19) 0.21160(11) 0.24278(10) 0.0308(4) Uani 1 1 d .
C17 C 0.2004(2) 0.15990(11) 0.23051(11) 0.0343(4) Uani 1 1 d .
H17 H 0.1158 0.1738 0.2241 0.041 Uiso 1 1 calc R
C18 C 0.2683(2) 0.08788(12) 0.22773(11) 0.0361(5) Uani 1 1 d .
H18 H 0.2288 0.0532 0.2184 0.043 Uiso 1 1 calc R
C19 C 0.38208(19) 0.18798(11) 0.25207(11) 0.0333(4) Uani 1 1 d .
H19 H 0.4248 0.2217 0.2599 0.040 Uiso 1 1 calc R
C20 C 0.4421(2) 0.11483(11) 0.24965(11) 0.0353(5) Uani 1 1 d .
H20 H 0.5263 0.0992 0.2569 0.042 Uiso 1 1 calc R
N12 N 0.38723(16) 0.06488(9) 0.23762(9) 0.0349(4) Uani 1 1 d .
C1A C 0.09862(19) 0.59823(11) 0.21861(11) 0.0337(4) Uani 1 1 d .
C2A C 0.1339(2) 0.59810(12) 0.14633(12) 0.0400(5) Uani 1 1 d .
C3A C 0.2334(2) 0.62429(13) 0.11390(13) 0.0495(6) Uani 1 1 d .
H3A H 0.2549 0.6236 0.0649 0.059 Uiso 1 1 calc R
C4A C 0.3018(2) 0.65138(14) 0.15169(15) 0.0508(6) Uani 1 1 d .
C5A C 0.2660(2) 0.65329(13) 0.22283(14) 0.0451(5) Uani 1 1 d .
H5A H 0.3102 0.6727 0.2495 0.054 Uiso 1 1 calc R
C6A C 0.1667(2) 0.62737(11) 0.25621(12) 0.0365(5) Uani 1 1 d .
C7A C 0.0614(3) 0.56988(14) 0.10260(13) 0.0536(6) Uani 1 1 d .
H7A1 H -0.0048 0.5535 0.1328 0.080 Uiso 0.50 1 calc PR
H7A2 H 0.1167 0.5291 0.0775 0.080 Uiso 0.50 1 calc PR
H7A3 H 0.0256 0.6088 0.0692 0.080 Uiso 0.50 1 calc PR
H7A4 H 0.0965 0.5741 0.0536 0.080 Uiso 0.50 1 calc PR
H7A5 H -0.0251 0.5985 0.1088 0.080 Uiso 0.50 1 calc PR
H7A6 H 0.0660 0.5188 0.1171 0.080 Uiso 0.50 1 calc PR
C8A C 0.4092(3) 0.68014(18) 0.11695(19) 0.0714(9) Uani 1 1 d .
H8A1 H 0.4215 0.6744 0.0670 0.107 Uiso 0.50 1 calc PR
H8A2 H 0.4841 0.6530 0.1365 0.107 Uiso 0.50 1 calc PR
H8A3 H 0.3917 0.7317 0.1248 0.107 Uiso 0.50 1 calc PR
H8A4 H 0.4433 0.6983 0.1519 0.107 Uiso 0.50 1 calc PR
H8A5 H 0.3808 0.7197 0.0824 0.107 Uiso 0.50 1 calc PR
H8A6 H 0.4732 0.6410 0.0940 0.107 Uiso 0.50 1 calc PR
C9A C 0.1327(2) 0.63193(13) 0.33396(12) 0.0437(5) Uani 1 1 d .
H9A1 H 0.0618 0.6119 0.3501 0.066 Uiso 0.50 1 calc PR
H9A2 H 0.1111 0.6828 0.3450 0.066 Uiso 0.50 1 calc PR
H9A3 H 0.2030 0.6040 0.3571 0.066 Uiso 0.50 1 calc PR
H9A4 H 0.1889 0.6539 0.3514 0.066 Uiso 0.50 1 calc PR
H9A5 H 0.1395 0.5830 0.3565 0.066 Uiso 0.50 1 calc PR
H9A6 H 0.0476 0.6618 0.3444 0.066 Uiso 0.50 1 calc PR
C1B C -0.19476(19) 0.55095(11) 0.31456(11) 0.0335(4) Uani 1 1 d .
C2B C -0.2995(2) 0.56099(12) 0.28091(12) 0.0386(5) Uani 1 1 d .
C3B C -0.4167(2) 0.57004(13) 0.31872(14) 0.0444(5) Uani 1 1 d .
H3B H -0.4855 0.5770 0.2947 0.053 Uiso 1 1 calc R
C4B C -0.4358(2) 0.56913(13) 0.39094(14) 0.0451(6) Uani 1 1 d .
C5B C -0.3331(2) 0.55616(12) 0.42444(13) 0.0417(5) Uani 1 1 d .
H5B H -0.3434 0.5535 0.4737 0.050 Uiso 1 1 calc R
C6B C -0.21417(19) 0.54683(11) 0.38719(12) 0.0350(5) Uani 1 1 d .
C7B C -0.2834(3) 0.56140(15) 0.20251(14) 0.0512(6) Uani 1 1 d .
H7B1 H -0.1959 0.5544 0.1839 0.077 Uiso 0.50 1 calc PR
H7B2 H -0.3314 0.6081 0.1835 0.077 Uiso 0.50 1 calc PR
H7B3 H -0.3126 0.5220 0.1895 0.077 Uiso 0.50 1 calc PR
H7B4 H -0.3641 0.5686 0.1873 0.077 Uiso 0.50 1 calc PR
H7B5 H -0.2285 0.5149 0.1877 0.077 Uiso 0.50 1 calc PR
H7B6 H -0.2473 0.6009 0.1817 0.077 Uiso 0.50 1 calc PR
C8B C -0.1065(2) 0.53482(14) 0.42750(12) 0.0429(5) Uani 1 1 d .
H8B1 H -0.0297 0.5293 0.3950 0.064 Uiso 0.50 1 calc PR
H8B2 H -0.1015 0.4908 0.4587 0.064 Uiso 0.50 1 calc PR
H8B3 H -0.1189 0.5766 0.4548 0.064 Uiso 0.50 1 calc PR
H8B4 H -0.1371 0.5352 0.4773 0.064 Uiso 0.50 1 calc PR
H8B5 H -0.0652 0.5737 0.4136 0.064 Uiso 0.50 1 calc PR
H8B6 H -0.0478 0.4878 0.4176 0.064 Uiso 0.50 1 calc PR
C9B C -0.5643(2) 0.58294(18) 0.43169(18) 0.0660(8) Uani 1 1 d .
H9B1 H -0.6251 0.5910 0.3996 0.099 Uiso 0.50 1 calc PR
H9B2 H -0.5808 0.6260 0.4579 0.099 Uiso 0.50 1 calc PR
H9B3 H -0.5700 0.5407 0.4640 0.099 Uiso 0.50 1 calc PR
H9B4 H -0.5589 0.5808 0.4814 0.099 Uiso 0.50 1 calc PR
H9B5 H -0.6031 0.5458 0.4231 0.099 Uiso 0.50 1 calc PR
H9B6 H -0.6139 0.6311 0.4170 0.099 Uiso 0.50 1 calc PR
C1C C 0.3797(2) -0.09263(11) 0.19687(12) 0.0375(5) Uani 1 1 d .
C2C C 0.3026(2) -0.13184(13) 0.23814(14) 0.0463(6) Uani 1 1 d .
C3C C 0.2162(2) -0.15408(14) 0.20895(16) 0.0552(7) Uani 1 1 d .
H3C H 0.1638 -0.1794 0.2380 0.066 Uiso 1 1 calc R
C4C C 0.2047(2) -0.14037(14) 0.13936(16) 0.0510(6) Uani 1 1 d .
C5C C 0.2819(2) -0.10327(13) 0.09798(14) 0.0459(6) Uani 1 1 d .
H5C H 0.2760 -0.0937 0.0498 0.055 Uiso 1 1 calc R
C6C C 0.3684(2) -0.07966(12) 0.12607(12) 0.0385(5) Uani 1 1 d .
C7C C 0.3116(3) -0.14882(19) 0.31472(16) 0.0677(8) Uani 1 1 d .
H7C1 H 0.3762 -0.1297 0.3268 0.102 Uiso 0.50 1 calc PR
H7C2 H 0.3321 -0.2016 0.3252 0.102 Uiso 0.50 1 calc PR
H7C3 H 0.2323 -0.1262 0.3418 0.102 Uiso 0.50 1 calc PR
H7C4 H 0.2508 -0.1753 0.3357 0.102 Uiso 0.50 1 calc PR
H7C5 H 0.2949 -0.1034 0.3373 0.102 Uiso 0.50 1 calc PR
H7C6 H 0.3948 -0.1788 0.3208 0.102 Uiso 0.50 1 calc PR
C8C C 0.1118(3) -0.16569(18) 0.1078(2) 0.0700(9) Uani 1 1 d .
H8C1 H 0.0651 -0.1907 0.1441 0.105 Uiso 0.50 1 calc PR
H8C2 H 0.1556 -0.1991 0.0720 0.105 Uiso 0.50 1 calc PR
H8C3 H 0.0549 -0.1236 0.0870 0.105 Uiso 0.50 1 calc PR
H8C4 H 0.1187 -0.1515 0.0579 0.105 Uiso 0.50 1 calc PR
H8C5 H 0.0282 -0.1432 0.1301 0.105 Uiso 0.50 1 calc PR
H8C6 H 0.1288 -0.2187 0.1151 0.105 Uiso 0.50 1 calc PR
C9C C 0.4507(2) -0.04059(14) 0.07766(13) 0.0455(6) Uani 1 1 d .
H9C1 H 0.5062 -0.0273 0.1040 0.068 Uiso 0.50 1 calc PR
H9C2 H 0.3997 0.0034 0.0559 0.068 Uiso 0.50 1 calc PR
H9C3 H 0.4995 -0.0725 0.0417 0.068 Uiso 0.50 1 calc PR
H9C4 H 0.4307 -0.0370 0.0304 0.068 Uiso 0.50 1 calc PR
H9C5 H 0.5373 -0.0677 0.0785 0.068 Uiso 0.50 1 calc PR
H9C6 H 0.4375 0.0083 0.0927 0.068 Uiso 0.50 1 calc PR
C1D C 0.6458(2) -0.04696(11) 0.26719(12) 0.0372(5) Uani 1 1 d .
C2D C 0.7532(2) -0.04451(12) 0.22041(12) 0.0389(5) Uani 1 1 d .
C3D C 0.8599(2) -0.03902(13) 0.24349(14) 0.0462(6) Uani 1 1 d .
H3D H 0.9316 -0.0391 0.2108 0.055 Uiso 1 1 calc R
C4D C 0.8634(2) -0.03351(14) 0.31311(15) 0.0516(6) Uani 1 1 d .
C5D C 0.7579(3) -0.03541(13) 0.35976(14) 0.0499(6) Uani 1 1 d .
H5D H 0.7584 -0.0318 0.4077 0.060 Uiso 1 1 calc R
C6D C 0.6510(2) -0.04251(12) 0.33808(13) 0.0441(5) Uani 1 1 d .
C7D C 0.7535(2) -0.04627(14) 0.14313(13) 0.0456(6) Uani 1 1 d .
H7D1 H 0.6732 -0.0503 0.1349 0.068 Uiso 0.50 1 calc PR
H7D2 H 0.8185 -0.0882 0.1256 0.068 Uiso 0.50 1 calc PR
H7D3 H 0.7691 -0.0015 0.1190 0.068 Uiso 0.50 1 calc PR
H7D4 H 0.8340 -0.0430 0.1181 0.068 Uiso 0.50 1 calc PR
H7D5 H 0.6887 -0.0051 0.1274 0.068 Uiso 0.50 1 calc PR
H7D6 H 0.7381 -0.0918 0.1340 0.068 Uiso 0.50 1 calc PR
C8D C 0.9778(3) -0.0247(2) 0.33706(19) 0.0750(9) Uani 1 1 d .
H8D1 H 1.0420 -0.0244 0.2970 0.112 Uiso 0.50 1 calc PR
H8D2 H 1.0079 -0.0653 0.3704 0.112 Uiso 0.50 1 calc PR
H8D3 H 0.9576 0.0211 0.3592 0.112 Uiso 0.50 1 calc PR
H8D4 H 0.9630 -0.0213 0.3875 0.112 Uiso 0.50 1 calc PR
H8D5 H 0.9971 0.0195 0.3140 0.112 Uiso 0.50 1 calc PR
H8D6 H 1.0474 -0.0669 0.3252 0.112 Uiso 0.50 1 calc PR
C9D C 0.5416(3) -0.04672(15) 0.39160(14) 0.0555(7) Uani 1 1 d .
H9D1 H 0.4744 -0.0516 0.3686 0.083 Uiso 0.50 1 calc PR
H9D2 H 0.5138 -0.0024 0.4166 0.083 Uiso 0.50 1 calc PR
H9D3 H 0.5652 -0.0889 0.4244 0.083 Uiso 0.50 1 calc PR
H9D4 H 0.5612 -0.0436 0.4379 0.083 Uiso 0.50 1 calc PR
H9D5 H 0.5218 -0.0929 0.3898 0.083 Uiso 0.50 1 calc PR
H9D6 H 0.4704 -0.0064 0.3820 0.083 Uiso 0.50 1 calc PR
Zn3 Zn 0.23251(2) 0.249353(14) 0.442235(13) 0.03420(7) Uani 1 1 d .
Zn4 Zn 0.21673(2) 0.259530(13) 1.026449(12) 0.03410(7) Uani 1 1 d .
N21 N 0.24377(17) 0.24253(9) 0.55496(9) 0.0345(4) Uani 1 1 d .
C21 C 0.1623(2) 0.21702(12) 0.60130(11) 0.0365(5) Uani 1 1 d .
H21 H 0.1037 0.1988 0.5846 0.044 Uiso 1 1 calc R
C22 C 0.1596(2) 0.21602(12) 0.67229(11) 0.0363(5) Uani 1 1 d .
H22 H 0.0999 0.1977 0.7033 0.044 Uiso 1 1 calc R
C23 C 0.24462(19) 0.24201(10) 0.69812(10) 0.0303(4) Uani 1 1 d .
C24 C 0.3306(2) 0.26729(12) 0.64999(11) 0.0349(5) Uani 1 1 d .
H24 H 0.3910 0.2851 0.6653 0.042 Uiso 1 1 calc R
C25 C 0.3276(2) 0.26638(12) 0.57982(11) 0.0372(5) Uani 1 1 d .
H25 H 0.3875 0.2834 0.5477 0.045 Uiso 1 1 calc R
C26 C 0.24161(19) 0.24293(10) 0.77394(10) 0.0302(4) Uani 1 1 d .
C27 C 0.13042(19) 0.25117(11) 0.81876(11) 0.0336(4) Uani 1 1 d .
H27 H 0.0556 0.2566 0.8008 0.040 Uiso 1 1 calc R
C28 C 0.1296(2) 0.25134(12) 0.88946(11) 0.0347(4) Uani 1 1 d .
H28 H 0.0533 0.2560 0.9192 0.042 Uiso 1 1 calc R
C29 C 0.34790(19) 0.23550(11) 0.80394(11) 0.0329(4) Uani 1 1 d .
H29 H 0.4259 0.2292 0.7757 0.039 Uiso 1 1 calc R
C30 C 0.3390(2) 0.23734(12) 0.87475(11) 0.0351(5) Uani 1 1 d .
H30 H 0.4121 0.2328 0.8941 0.042 Uiso 1 1 calc R
N22 N 0.23157(16) 0.24527(9) 0.91790(9) 0.0331(4) Uani 1 1 d .
C1E C 0.0853(2) 0.21264(12) 0.44857(11) 0.0360(5) Uani 1 1 d .
C2E C -0.0346(2) 0.25681(13) 0.46862(11) 0.0380(5) Uani 1 1 d .
C3E C -0.1353(2) 0.22695(14) 0.48504(12) 0.0434(5) Uani 1 1 d .
H3E H -0.2151 0.2578 0.4984 0.052 Uiso 1 1 calc R
C4E C -0.1214(2) 0.15302(14) 0.48229(12) 0.0451(6) Uani 1 1 d .
C5E C -0.0037(2) 0.10977(14) 0.46154(12) 0.0453(6) Uani 1 1 d .
H5E H 0.0077 0.0592 0.4588 0.054 Uiso 1 1 calc R
C6E C 0.0978(2) 0.13815(13) 0.44468(11) 0.0392(5) Uani 1 1 d .
C7E C -0.0552(2) 0.33725(13) 0.47423(13) 0.0456(5) Uani 1 1 d .
H7E1 H 0.0235 0.3500 0.4610 0.068 Uiso 0.50 1 calc PR
H7E2 H -0.0886 0.3492 0.5222 0.068 Uiso 0.50 1 calc PR
H7E3 H -0.1139 0.3647 0.4432 0.068 Uiso 0.50 1 calc PR
H7E4 H -0.1428 0.3593 0.4899 0.068 Uiso 0.50 1 calc PR
H7E5 H -0.0308 0.3600 0.4287 0.068 Uiso 0.50 1 calc PR
H7E6 H -0.0054 0.3446 0.5077 0.068 Uiso 0.50 1 calc PR
C8E C -0.2294(3) 0.12025(17) 0.50155(16) 0.0617(8) Uani 1 1 d .
H8E1 H -0.2011 0.0679 0.4960 0.092 Uiso 0.50 1 calc PR
H8E2 H -0.2920 0.1429 0.4712 0.092 Uiso 0.50 1 calc PR
H8E3 H -0.2651 0.1287 0.5500 0.092 Uiso 0.50 1 calc PR
H8E4 H -0.3044 0.1584 0.5154 0.092 Uiso 0.50 1 calc PR
H8E5 H -0.2135 0.0834 0.5403 0.092 Uiso 0.50 1 calc PR
H8E6 H -0.2404 0.0976 0.4615 0.092 Uiso 0.50 1 calc PR
C9E C 0.2232(2) 0.08724(14) 0.42330(15) 0.0517(6) Uani 1 1 d .
H9E1 H 0.2854 0.1149 0.4131 0.078 Uiso 0.50 1 calc PR
H9E2 H 0.2211 0.0638 0.3818 0.078 Uiso 0.50 1 calc PR
H9E3 H 0.2445 0.0501 0.4611 0.078 Uiso 0.50 1 calc PR
H9E4 H 0.2153 0.0377 0.4242 0.078 Uiso 0.50 1 calc PR
H9E5 H 0.2796 0.0887 0.4556 0.078 Uiso 0.50 1 calc PR
H9E6 H 0.2562 0.1024 0.3762 0.078 Uiso 0.50 1 calc PR
C1F C 0.3777(2) 0.28428(12) 0.40153(11) 0.0355(5) Uani 1 1 d .
C2F C 0.3707(2) 0.35804(12) 0.38293(11) 0.0371(5) Uani 1 1 d .
C3F C 0.4774(2) 0.38120(14) 0.36042(13) 0.0440(5) Uani 1 1 d .
H3F H 0.4699 0.4313 0.3475 0.053 Uiso 1 1 calc R
C4F C 0.5938(2) 0.33324(14) 0.35640(13) 0.0453(5) Uani 1 1 d .
C5F C 0.6019(2) 0.26023(14) 0.37379(13) 0.0440(5) Uani 1 1 d .
H5F H 0.6810 0.2263 0.3706 0.053 Uiso 1 1 calc R
C6F C 0.4967(2) 0.23530(13) 0.39592(11) 0.0387(5) Uani 1 1 d .
C7F C 0.2468(2) 0.41386(14) 0.38738(14) 0.0482(6) Uani 1 1 d .
H7F1 H 0.1810 0.3897 0.4039 0.072 Uiso 0.50 1 calc PR
H7F2 H 0.2350 0.4383 0.3413 0.072 Uiso 0.50 1 calc PR
H7F3 H 0.2441 0.4497 0.4198 0.072 Uiso 0.50 1 calc PR
H7F4 H 0.2591 0.4621 0.3728 0.072 Uiso 0.50 1 calc PR
H7F5 H 0.2051 0.4135 0.4353 0.072 Uiso 0.50 1 calc PR
H7F6 H 0.1960 0.4021 0.3569 0.072 Uiso 0.50 1 calc PR
C8F C 0.7082(2) 0.35947(16) 0.33359(16) 0.0589(7) Uani 1 1 d .
H8F1 H 0.7816 0.3181 0.3341 0.088 Uiso 0.50 1 calc PR
H8F2 H 0.7115 0.3945 0.3654 0.088 Uiso 0.50 1 calc PR
H8F3 H 0.7061 0.3828 0.2865 0.088 Uiso 0.50 1 calc PR
H8F4 H 0.6845 0.4122 0.3232 0.088 Uiso 0.50 1 calc PR
H8F5 H 0.7546 0.3358 0.2919 0.088 Uiso 0.50 1 calc PR
H8F6 H 0.7600 0.3475 0.3708 0.088 Uiso 0.50 1 calc PR
C9F C 0.5104(2) 0.15527(14) 0.41392(14) 0.0487(6) Uani 1 1 d .
H9F1 H 0.4286 0.1468 0.4282 0.073 Uiso 0.50 1 calc PR
H9F2 H 0.5598 0.1388 0.4521 0.073 Uiso 0.50 1 calc PR
H9F3 H 0.5518 0.1282 0.3732 0.073 Uiso 0.50 1 calc PR
H9F4 H 0.5982 0.1291 0.4075 0.073 Uiso 0.50 1 calc PR
H9F5 H 0.4670 0.1371 0.3836 0.073 Uiso 0.50 1 calc PR
H9F6 H 0.4750 0.1476 0.4624 0.073 Uiso 0.50 1 calc PR
C1G C 0.07096(19) 0.22968(12) 1.07649(11) 0.0340(4) Uani 1 1 d .
C2G C 0.0656(2) 0.15696(12) 1.08193(11) 0.0380(5) Uani 1 1 d .
C3G C -0.0307(2) 0.13449(13) 1.12367(13) 0.0432(5) Uani 1 1 d .
H3G H -0.0315 0.0850 1.1258 0.052 Uiso 1 1 calc R
C4G C -0.1257(2) 0.18288(14) 1.16226(13) 0.0446(5) Uani 1 1 d .
C5G C -0.1224(2) 0.25496(13) 1.15682(12) 0.0424(5) Uani 1 1 d .
H5G H -0.1865 0.2891 1.1825 0.051 Uiso 1 1 calc R
C6G C -0.0275(2) 0.27867(12) 1.11463(11) 0.0352(5) Uani 1 1 d .
C7G C 0.1679(3) 0.10059(14) 1.04308(14) 0.0527(6) Uani 1 1 d .
H7G1 H 0.2289 0.1240 1.0162 0.079 Uiso 0.50 1 calc PR
H7G2 H 0.1329 0.0782 1.0116 0.079 Uiso 0.50 1 calc PR
H7G3 H 0.2081 0.0631 1.0764 0.079 Uiso 0.50 1 calc PR
H7G4 H 0.1510 0.0529 1.0533 0.079 Uiso 0.50 1 calc PR
H7G5 H 0.2470 0.0987 1.0578 0.079 Uiso 0.50 1 calc PR
H7G6 H 0.1718 0.1138 0.9931 0.079 Uiso 0.50 1 calc PR
C8G C -0.2287(3) 0.15812(17) 1.20839(17) 0.0641(8) Uani 1 1 d .
H8G1 H -0.2156 0.1059 1.2055 0.096 Uiso 0.50 1 calc PR
H8G2 H -0.3080 0.1845 1.1931 0.096 Uiso 0.50 1 calc PR
H8G3 H -0.2294 0.1680 1.2565 0.096 Uiso 0.50 1 calc PR
H8G4 H -0.2864 0.1997 1.2313 0.096 Uiso 0.50 1 calc PR
H8G5 H -0.1940 0.1211 1.2436 0.096 Uiso 0.50 1 calc PR
H8G6 H -0.2726 0.1376 1.1802 0.096 Uiso 0.50 1 calc PR
C9G C -0.0315(2) 0.35834(12) 1.11017(12) 0.0416(5) Uani 1 1 d .
H9G1 H 0.0406 0.3667 1.0788 0.062 Uiso 0.50 1 calc PR
H9G2 H -0.0306 0.3728 1.1565 0.062 Uiso 0.50 1 calc PR
H9G3 H -0.1071 0.3872 1.0923 0.062 Uiso 0.50 1 calc PR
H9G4 H -0.1054 0.3845 1.1396 0.062 Uiso 0.50 1 calc PR
H9G5 H -0.0341 0.3783 1.0619 0.062 Uiso 0.50 1 calc PR
H9G6 H 0.0424 0.3639 1.1261 0.062 Uiso 0.50 1 calc PR
C1H C 0.3500(2) 0.30261(12) 1.03832(11) 0.0357(5) Uani 1 1 d .
C2H C 0.4575(2) 0.26234(13) 1.06595(11) 0.0387(5) Uani 1 1 d .
C3H C 0.5375(2) 0.29712(15) 1.08562(13) 0.0484(6) Uani 1 1 d .
H3H H 0.6096 0.2688 1.1039 0.058 Uiso 1 1 calc R
C4H C 0.5140(2) 0.37266(15) 1.07902(14) 0.0513(6) Uani 1 1 d .
C5H C 0.4121(2) 0.41215(14) 1.04891(13) 0.0458(6) Uani 1 1 d .
H5H H 0.3961 0.4635 1.0426 0.055 Uiso 1 1 calc R
C6H C 0.3324(2) 0.37827(13) 1.02763(11) 0.0381(5) Uani 1 1 d .
C7H C 0.4873(2) 0.18033(14) 1.07233(13) 0.0483(6) Uani 1 1 d .
H7H1 H 0.4221 0.1649 1.0563 0.072 Uiso 0.50 1 calc PR
H7H2 H 0.4927 0.1627 1.1210 0.072 Uiso 0.50 1 calc PR
H7H3 H 0.5665 0.1602 1.0439 0.072 Uiso 0.50 1 calc PR
H7H4 H 0.5654 0.1603 1.0912 0.072 Uiso 0.50 1 calc PR
H7H5 H 0.4949 0.1625 1.0264 0.072 Uiso 0.50 1 calc PR
H7H6 H 0.4210 0.1650 1.1035 0.072 Uiso 0.50 1 calc PR
C8H C 0.5992(3) 0.4099(2) 1.1039(2) 0.0797(10) Uani 1 1 d .
H8H1 H 0.6659 0.3732 1.1237 0.119 Uiso 0.50 1 calc PR
H8H2 H 0.5521 0.4429 1.1395 0.119 Uiso 0.50 1 calc PR
H8H3 H 0.6346 0.4376 1.0647 0.119 Uiso 0.50 1 calc PR
H8H4 H 0.5692 0.4626 1.0949 0.119 Uiso 0.50 1 calc PR
H8H5 H 0.6830 0.3929 1.0791 0.119 Uiso 0.50 1 calc PR
H8H6 H 0.6005 0.3981 1.1539 0.119 Uiso 0.50 1 calc PR
C9H C 0.2262(2) 0.42398(14) 0.99078(13) 0.0473(6) Uani 1 1 d .
H9H1 H 0.1787 0.3926 0.9792 0.071 Uiso 0.50 1 calc PR
H9H2 H 0.2590 0.4482 0.9481 0.071 Uiso 0.50 1 calc PR
H9H3 H 0.1723 0.4606 1.0213 0.071 Uiso 0.50 1 calc PR
H9H4 H 0.2280 0.4750 0.9865 0.071 Uiso 0.50 1 calc PR
H9H5 H 0.1477 0.4194 1.0176 0.071 Uiso 0.50 1 calc PR
H9H6 H 0.2343 0.4071 0.9444 0.071 Uiso 0.50 1 calc PR

loop_
_atom_site_aniso_label
_atom_site_aniso_U_11
_atom_site_aniso_U_22
_atom_site_aniso_U_33
_atom_site_aniso_U_23
_atom_site_aniso_U_13
_atom_site_aniso_U_12
Zn1 0.03332(13) 0.02909(12) 0.03223(13) -0.00342(9) -0.00277(9) -0.00708(10)
Zn2 0.03700(14) 0.03031(13) 0.03717(14) -0.00302(10) -0.00301(10) -0.00515(10)
N11 0.0322(9) 0.0301(9) 0.0339(9) -0.0034(7) -0.0038(7) -0.0069(7)
C11 0.0349(11) 0.0309(10) 0.0329(11) -0.0021(8) -0.0018(8) -0.0091(8)
C12 0.0327(10) 0.0331(11) 0.0308(11) -0.0042(8) -0.0007(8) -0.0076(8)
C13 0.0335(10) 0.0290(10) 0.0266(10) -0.0033(8) -0.0070(8) -0.0057(8)
C14 0.0353(11) 0.0300(10) 0.0308(11) -0.0013(8) -0.0036(8) -0.0097(8)
C15 0.0303(10) 0.0323(11) 0.0331(11) -0.0031(8) -0.0015(8) -0.0074(8)
C16 0.0360(10) 0.0303(10) 0.0243(10) -0.0020(8) -0.0042(8) -0.0060(8)
C17 0.0347(11) 0.0341(11) 0.0334(11) -0.0037(8) -0.0071(8) -0.0064(9)
C18 0.0396(12) 0.0325(11) 0.0374(12) -0.0050(9) -0.0079(9) -0.0090(9)
C19 0.0357(11) 0.0311(10) 0.0332(11) -0.0032(8) -0.0067(8) -0.0078(8)
C20 0.0335(11) 0.0336(11) 0.0369(12) -0.0031(9) -0.0078(9) -0.0040(9)
N12 0.0363(9) 0.0299(9) 0.0368(10) -0.0036(7) -0.0059(7) -0.0050(7)
C1A 0.0365(11) 0.0253(10) 0.0358(11) 0.0000(8) -0.0026(9) -0.0050(8)
C2A 0.0490(13) 0.0288(11) 0.0376(12) -0.0017(9) -0.0011(10) -0.0059(9)
C3A 0.0591(16) 0.0396(13) 0.0409(13) -0.0006(10) 0.0102(11) -0.0091(11)
C4A 0.0419(13) 0.0433(14) 0.0605(17) 0.0038(12) 0.0068(11) -0.0112(11)
C5A 0.0405(12) 0.0421(13) 0.0530(15) -0.0007(11) -0.0065(11) -0.0127(10)
C6A 0.0359(11) 0.0291(11) 0.0415(12) -0.0005(9) -0.0053(9) -0.0049(9)
C7A 0.0779(19) 0.0453(14) 0.0390(14) -0.0056(11) -0.0098(12) -0.0170(13)
C8A 0.0506(16) 0.074(2) 0.082(2) 0.0050(17) 0.0156(15) -0.0240(15)
C9A 0.0496(14) 0.0411(13) 0.0425(13) -0.0034(10) -0.0080(10) -0.0143(11)
C1B 0.0344(11) 0.0258(10) 0.0393(12) -0.0035(8) -0.0043(9) -0.0064(8)
C2B 0.0409(12) 0.0292(11) 0.0455(13) -0.0034(9) -0.0102(10) -0.0064(9)
C3B 0.0352(12) 0.0384(12) 0.0606(16) -0.0009(11) -0.0135(11) -0.0086(10)
C4B 0.0334(12) 0.0399(13) 0.0592(16) -0.0004(11) -0.0015(10) -0.0094(10)
C5B 0.0403(12) 0.0410(12) 0.0416(13) -0.0009(10) 0.0011(10) -0.0117(10)
C6B 0.0337(11) 0.0293(10) 0.0406(12) -0.0024(9) -0.0030(9) -0.0075(8)
C7B 0.0542(15) 0.0513(15) 0.0495(15) -0.0062(11) -0.0168(12) -0.0097(12)
C8B 0.0404(12) 0.0492(14) 0.0376(12) -0.0021(10) -0.0042(10) -0.0103(10)
C9B 0.0373(14) 0.073(2) 0.082(2) 0.0002(16) 0.0041(13) -0.0140(13)
C1C 0.0351(11) 0.0279(10) 0.0457(13) -0.0051(9) 0.0008(9) -0.0048(9)
C2C 0.0415(13) 0.0388(13) 0.0532(15) -0.0017(10) 0.0023(11) -0.0078(10)
C3C 0.0436(14) 0.0450(14) 0.075(2) 0.0026(13) 0.0036(13) -0.0187(11)
C4C 0.0426(13) 0.0421(14) 0.0722(19) -0.0114(12) -0.0060(12) -0.0159(11)
C5C 0.0426(13) 0.0417(13) 0.0533(15) -0.0104(11) -0.0049(11) -0.0092(10)
C6C 0.0369(11) 0.0321(11) 0.0453(13) -0.0077(9) -0.0006(9) -0.0080(9)
C7C 0.0604(18) 0.080(2) 0.0561(18) 0.0135(15) 0.0029(14) -0.0212(16)
C8C 0.0550(17) 0.0673(19) 0.099(3) -0.0109(17) -0.0163(16) -0.0297(15)
C9C 0.0488(14) 0.0465(14) 0.0449(14) -0.0013(10) -0.0054(11) -0.0200(11)
C1D 0.0428(12) 0.0265(10) 0.0381(12) -0.0038(8) -0.0081(9) -0.0001(9)
C2D 0.0432(12) 0.0321(11) 0.0405(12) -0.0048(9) -0.0119(10) -0.0042(9)
C3D 0.0447(13) 0.0404(13) 0.0534(15) -0.0087(11) -0.0105(11) -0.0070(10)
C4D 0.0534(15) 0.0421(14) 0.0611(17) -0.0155(12) -0.0219(13) -0.0027(11)
C5D 0.0611(16) 0.0419(13) 0.0437(14) -0.0128(11) -0.0206(12) 0.0027(11)
C6D 0.0519(14) 0.0304(11) 0.0426(13) -0.0055(9) -0.0086(11) 0.0037(10)
C7D 0.0430(13) 0.0520(14) 0.0409(13) -0.0048(11) -0.0046(10) -0.0111(11)
C8D 0.0615(19) 0.086(2) 0.084(2) -0.0313(19) -0.0290(17) -0.0099(17)
C9D 0.0625(17) 0.0527(15) 0.0425(14) -0.0039(11) -0.0025(12) -0.0034(13)
Zn3 0.03559(13) 0.03898(14) 0.03036(13) -0.00336(10) -0.00380(10) -0.01381(11)
Zn4 0.03639(13) 0.03822(14) 0.02917(13) -0.00466(10) -0.00340(10) -0.01212(11)
N21 0.0418(10) 0.0327(9) 0.0301(9) -0.0023(7) -0.0068(7) -0.0104(8)
C21 0.0400(12) 0.0398(12) 0.0332(11) -0.0040(9) -0.0065(9) -0.0150(9)
C22 0.0402(12) 0.0390(12) 0.0318(11) -0.0006(9) -0.0049(9) -0.0147(9)
C23 0.0345(10) 0.0240(9) 0.0303(10) -0.0026(8) -0.0059(8) -0.0032(8)
C24 0.0389(11) 0.0373(11) 0.0323(11) -0.0034(9) -0.0060(9) -0.0154(9)
C25 0.0418(12) 0.0387(12) 0.0333(11) -0.0032(9) -0.0029(9) -0.0152(10)
C26 0.0358(10) 0.0251(10) 0.0297(10) -0.0027(8) -0.0050(8) -0.0075(8)
C27 0.0338(10) 0.0361(11) 0.0318(11) -0.0031(8) -0.0081(8) -0.0085(9)
C28 0.0329(11) 0.0379(11) 0.0334(11) -0.0057(9) -0.0028(8) -0.0096(9)
C29 0.0328(10) 0.0349(11) 0.0308(11) -0.0035(8) -0.0023(8) -0.0096(8)
C30 0.0358(11) 0.0388(11) 0.0326(11) -0.0021(9) -0.0067(9) -0.0120(9)
N22 0.0369(9) 0.0336(9) 0.0303(9) -0.0040(7) -0.0043(7) -0.0114(7)
C1E 0.0430(12) 0.0436(12) 0.0252(10) -0.0029(9) -0.0059(9) -0.0166(10)
C2E 0.0427(12) 0.0457(13) 0.0304(11) -0.0022(9) -0.0085(9) -0.0177(10)
C3E 0.0386(12) 0.0555(15) 0.0393(13) -0.0015(10) -0.0103(10) -0.0156(11)
C4E 0.0509(14) 0.0560(15) 0.0386(13) 0.0022(10) -0.0128(10) -0.0294(12)
C5E 0.0598(15) 0.0455(13) 0.0386(13) -0.0016(10) -0.0124(11) -0.0245(12)
C6E 0.0464(13) 0.0442(13) 0.0311(11) -0.0011(9) -0.0082(9) -0.0178(10)
C7E 0.0459(13) 0.0479(14) 0.0453(14) -0.0096(11) -0.0023(10) -0.0160(11)
C8E 0.0595(17) 0.0740(19) 0.0655(18) 0.0056(15) -0.0142(14) -0.0416(15)
C9E 0.0549(15) 0.0422(14) 0.0559(16) -0.0023(11) -0.0005(12) -0.0141(12)
C1F 0.0384(11) 0.0468(12) 0.0245(10) -0.0039(9) -0.0041(8) -0.0161(10)
C2F 0.0388(11) 0.0436(12) 0.0310(11) -0.0070(9) -0.0022(9) -0.0144(10)
C3F 0.0442(13) 0.0438(13) 0.0460(14) -0.0024(10) -0.0022(10) -0.0177(11)
C4F 0.0410(13) 0.0517(14) 0.0444(14) -0.0029(11) -0.0012(10) -0.0176(11)
C5F 0.0353(12) 0.0509(14) 0.0453(13) -0.0035(11) -0.0046(10) -0.0113(10)
C6F 0.0415(12) 0.0456(13) 0.0313(11) -0.0016(9) -0.0068(9) -0.0148(10)
C7F 0.0424(13) 0.0497(14) 0.0523(15) -0.0108(11) -0.0028(11) -0.0111(11)
C8F 0.0428(14) 0.0638(17) 0.0706(19) -0.0007(14) 0.0046(13) -0.0239(13)
C9F 0.0448(13) 0.0484(14) 0.0560(16) 0.0005(11) -0.0158(11) -0.0143(11)
C1G 0.0369(11) 0.0408(12) 0.0258(10) -0.0022(8) -0.0062(8) -0.0117(9)
C2G 0.0440(12) 0.0393(12) 0.0319(11) -0.0035(9) -0.0053(9) -0.0123(10)
C3G 0.0492(14) 0.0390(12) 0.0441(13) -0.0011(10) -0.0065(10) -0.0169(10)
C4G 0.0407(12) 0.0499(14) 0.0432(13) 0.0023(10) -0.0024(10) -0.0162(11)
C5G 0.0370(12) 0.0454(13) 0.0416(13) -0.0032(10) -0.0014(10) -0.0081(10)
C6G 0.0379(11) 0.0372(11) 0.0312(11) 0.0000(9) -0.0092(9) -0.0096(9)
C7G 0.0637(17) 0.0416(13) 0.0490(15) -0.0108(11) 0.0045(12) -0.0122(12)
C8G 0.0541(16) 0.0624(18) 0.072(2) 0.0059(14) 0.0076(14) -0.0227(14)
C9G 0.0465(13) 0.0398(12) 0.0381(12) -0.0026(9) -0.0060(10) -0.0107(10)
C1H 0.0396(11) 0.0447(12) 0.0252(10) -0.0069(9) 0.0000(8) -0.0160(10)
C2H 0.0387(12) 0.0480(13) 0.0291(11) -0.0042(9) -0.0001(9) -0.0130(10)
C3H 0.0385(12) 0.0617(16) 0.0475(14) 0.0014(12) -0.0095(10) -0.0174(11)
C4H 0.0531(15) 0.0618(17) 0.0497(15) 0.0018(12) -0.0131(12) -0.0315(13)
C5H 0.0521(14) 0.0481(14) 0.0432(13) -0.0023(10) -0.0046(11) -0.0245(12)
C6H 0.0401(12) 0.0466(13) 0.0279(11) -0.0040(9) 0.0000(9) -0.0143(10)
C7H 0.0497(14) 0.0484(14) 0.0440(14) -0.0065(11) -0.0041(11) -0.0086(11)
C8H 0.083(2) 0.082(2) 0.097(3) 0.0108(19) -0.042(2) -0.0494(19)
C9H 0.0506(14) 0.0475(14) 0.0442(14) -0.0003(11) -0.0097(11) -0.0133(11)

loop_
_atom_type_symbol
_atom_type_description
_atom_type_scat_dispersion_real
_atom_type_scat_dispersion_imag
_atom_type_scat_source
C C 0.0033 0.0016 'International Tables Vol C Tables 4.2.6.8 and 6.1.1.4'
H H 0.0000 0.0000 'International Tables Vol C Tables 4.2.6.8 and 6.1.1.4'
N N 0.0061 0.0033 'International Tables Vol C Tables 4.2.6.8 and 6.1.1.4'
Zn Zn 0.2839 1.4301 'International Tables Vol C Tables 4.2.6.8 and 6.1.1.4'

loop_
_geom_angle_atom_site_label_1
_geom_angle_atom_site_label_2
_geom_angle_atom_site_label_3
_geom_angle
C1A Zn1 C1B 152.75(8)
C1A Zn1 N11 101.43(7)
C1B Zn1 N11 105.77(7)
C1D Zn2 C1C 156.91(9)
C1D Zn2 N12 101.12(8)
C1C Zn2 N12 101.85(8)
C11 N11 C15 117.74(18)
C11 N11 Zn1 122.20(14)
C15 N11 Zn1 119.86(13)
N11 C11 C12 123.17(19)
N11 C11 H11 118.4
C12 C11 H11 118.4
C11 C12 C13 119.08(19)
C11 C12 H12 120.5
C13 C12 H12 120.5
C14 C13 C12 118.01(18)
C14 C13 C16 121.06(18)
C12 C13 C16 120.93(18)
C15 C14 C13 119.04(19)
C15 C14 H14 120.5
C13 C14 H14 120.5
N11 C15 C14 122.97(19)
N11 C15 H15 118.5
C14 C15 H15 118.5
C17 C16 C19 117.97(19)
C17 C16 C13 121.65(19)
C19 C16 C13 120.37(19)
C18 C17 C16 119.0(2)
C18 C17 H17 120.5
C16 C17 H17 120.5
N12 C18 C17 123.1(2)
N12 C18 H18 118.4
C17 C18 H18 118.4
C20 C19 C16 119.1(2)
C20 C19 H19 120.5
C16 C19 H19 120.5
N12 C20 C19 123.2(2)
N12 C20 H20 118.4
C19 C20 H20 118.4
C18 N12 C20 117.63(18)
C18 N12 Zn2 122.55(14)
C20 N12 Zn2 119.83(14)
C2A C1A C6A 116.8(2)
C2A C1A Zn1 119.58(17)
C6A C1A Zn1 123.32(16)
C3A C2A C1A 121.3(2)
C3A C2A C7A 119.3(2)
C1A C2A C7A 119.4(2)
C4A C3A C2A 121.4(2)
C4A C3A H3A 119.3
C2A C3A H3A 119.3
C5A C4A C3A 117.8(2)
C5A C4A C8A 120.5(3)
C3A C4A C8A 121.7(3)
C4A C5A C6A 121.7(2)
C4A C5A H5A 119.2
C6A C5A H5A 119.2
C5A C6A C1A 121.0(2)
C5A C6A C9A 118.5(2)
C1A C6A C9A 120.5(2)
C2A C7A H7A1 109.5
C2A C7A H7A2 109.5
H7A1 C7A H7A2 109.5
C2A C7A H7A3 109.5
H7A1 C7A H7A3 109.5
H7A2 C7A H7A3 109.5
C2A C7A H7A4 109.5
H7A1 C7A H7A4 141.1
H7A2 C7A H7A4 56.3
H7A3 C7A H7A4 56.3
C2A C7A H7A5 109.5
H7A1 C7A H7A5 56.3
H7A2 C7A H7A5 141.1
H7A3 C7A H7A5 56.3
H7A4 C7A H7A5 109.5
C2A C7A H7A6 109.5
H7A1 C7A H7A6 56.3
H7A2 C7A H7A6 56.3
H7A3 C7A H7A6 141.1
H7A4 C7A H7A6 109.5
H7A5 C7A H7A6 109.5
C4A C8A H8A1 109.5
C4A C8A H8A2 109.5
H8A1 C8A H8A2 109.5
C4A C8A H8A3 109.5
H8A1 C8A H8A3 109.5
H8A2 C8A H8A3 109.5
C4A C8A H8A4 109.5
H8A1 C8A H8A4 141.1
H8A2 C8A H8A4 56.3
H8A3 C8A H8A4 56.3
C4A C8A H8A5 109.5
H8A1 C8A H8A5 56.3
H8A2 C8A H8A5 141.1
H8A3 C8A H8A5 56.3
H8A4 C8A H8A5 109.5
C4A C8A H8A6 109.5
H8A1 C8A H8A6 56.3
H8A2 C8A H8A6 56.3
H8A3 C8A H8A6 141.1
H8A4 C8A H8A6 109.5
H8A5 C8A H8A6 109.5
C6A C9A H9A1 109.5
C6A C9A H9A2 109.5
H9A1 C9A H9A2 109.5
C6A C9A H9A3 109.5
H9A1 C9A H9A3 109.5
H9A2 C9A H9A3 109.5
C6A C9A H9A4 109.5
H9A1 C9A H9A4 141.1
H9A2 C9A H9A4 56.3
H9A3 C9A H9A4 56.3
C6A C9A H9A5 109.5
H9A1 C9A H9A5 56.3
H9A2 C9A H9A5 141.1
H9A3 C9A H9A5 56.3
H9A4 C9A H9A5 109.5
C6A C9A H9A6 109.5
H9A1 C9A H9A6 56.3
H9A2 C9A H9A6 56.3
H9A3 C9A H9A6 141.1
H9A4 C9A H9A6 109.5
H9A5 C9A H9A6 109.5
C6B C1B C2B 116.9(2)
C6B C1B Zn1 120.49(16)
C2B C1B Zn1 122.45(16)
C3B C2B C1B 121.0(2)
C3B C2B C7B 119.6(2)
C1B C2B C7B 119.4(2)
C2B C3B C4B 121.7(2)
C2B C3B H3B 119.2
C4B C3B H3B 119.2
C5B C4B C3B 117.7(2)
C5B C4B C9B 120.8(2)
C3B C4B C9B 121.5(2)
C4B C5B C6B 121.4(2)
C4B C5B H5B 119.3
C6B C5B H5B 119.3
C1B C6B C5B 121.3(2)
C1B C6B C8B 120.38(19)
C5B C6B C8B 118.3(2)
C2B C7B H7B1 109.5
C2B C7B H7B2 109.5
H7B1 C7B H7B2 109.5
C2B C7B H7B3 109.5
H7B1 C7B H7B3 109.5
H7B2 C7B H7B3 109.5
C2B C7B H7B4 109.5
H7B1 C7B H7B4 141.1
H7B2 C7B H7B4 56.3
H7B3 C7B H7B4 56.3
C2B C7B H7B5 109.5
H7B1 C7B H7B5 56.3
H7B2 C7B H7B5 141.1
H7B3 C7B H7B5 56.3
H7B4 C7B H7B5 109.5
C2B C7B H7B6 109.5
H7B1 C7B H7B6 56.3
H7B2 C7B H7B6 56.3
H7B3 C7B H7B6 141.1
H7B4 C7B H7B6 109.5
H7B5 C7B H7B6 109.5
C6B C8B H8B1 109.5
C6B C8B H8B2 109.5
H8B1 C8B H8B2 109.5
C6B C8B H8B3 109.5
H8B1 C8B H8B3 109.5
H8B2 C8B H8B3 109.5
C6B C8B H8B4 109.5
H8B1 C8B H8B4 141.1
H8B2 C8B H8B4 56.3
H8B3 C8B H8B4 56.3
C6B C8B H8B5 109.5
H8B1 C8B H8B5 56.3
H8B2 C8B H8B5 141.1
H8B3 C8B H8B5 56.3
H8B4 C8B H8B5 109.5
C6B C8B H8B6 109.5
H8B1 C8B H8B6 56.3
H8B2 C8B H8B6 56.3
H8B3 C8B H8B6 141.1
H8B4 C8B H8B6 109.5
H8B5 C8B H8B6 109.5
C4B C9B H9B1 109.5
C4B C9B H9B2 109.5
H9B1 C9B H9B2 109.5
C4B C9B H9B3 109.5
H9B1 C9B H9B3 109.5
H9B2 C9B H9B3 109.5
C4B C9B H9B4 109.5
H9B1 C9B H9B4 141.1
H9B2 C9B H9B4 56.3
H9B3 C9B H9B4 56.3
C4B C9B H9B5 109.5
H9B1 C9B H9B5 56.3
H9B2 C9B H9B5 141.1
H9B3 C9B H9B5 56.3
H9B4 C9B H9B5 109.5
C4B C9B H9B6 109.5
H9B1 C9B H9B6 56.3
H9B2 C9B H9B6 56.3
H9B3 C9B H9B6 141.1
H9B4 C9B H9B6 109.5
H9B5 C9B H9B6 109.5
C6C C1C C2C 117.2(2)
C6C C1C Zn2 118.96(16)
C2C C1C Zn2 123.69(19)
C3C C2C C1C 120.4(2)
C3C C2C C7C 119.7(2)
C1C C2C C7C 119.9(2)
C4C C3C C2C 122.0(2)
C4C C3C H3C 119.0
C2C C3C H3C 119.0
C3C C4C C5C 118.1(2)
C3C C4C C8C 121.7(3)
C5C C4C C8C 120.2(3)
C4C C5C C6C 121.0(2)
C4C C5C H5C 119.5
C6C C5C H5C 119.5
C1C C6C C5C 121.2(2)
C1C C6C C9C 120.7(2)
C5C C6C C9C 118.1(2)
C2C C7C H7C1 109.5
C2C C7C H7C2 109.5
H7C1 C7C H7C2 109.5
C2C C7C H7C3 109.5
H7C1 C7C H7C3 109.5
H7C2 C7C H7C3 109.5
C2C C7C H7C4 109.5
H7C1 C7C H7C4 141.1
H7C2 C7C H7C4 56.3
H7C3 C7C H7C4 56.3
C2C C7C H7C5 109.5
H7C1 C7C H7C5 56.3
H7C2 C7C H7C5 141.1
H7C3 C7C H7C5 56.3
H7C4 C7C H7C5 109.5
C2C C7C H7C6 109.5
H7C1 C7C H7C6 56.3
H7C2 C7C H7C6 56.3
H7C3 C7C H7C6 141.1
H7C4 C7C H7C6 109.5
H7C5 C7C H7C6 109.5
C4C C8C H8C1 109.5
C4C C8C H8C2 109.5
H8C1 C8C H8C2 109.5
C4C C8C H8C3 109.5
H8C1 C8C H8C3 109.5
H8C2 C8C H8C3 109.5
C4C C8C H8C4 109.5
H8C1 C8C H8C4 141.1
H8C2 C8C H8C4 56.3
H8C3 C8C H8C4 56.3
C4C C8C H8C5 109.5
H8C1 C8C H8C5 56.3
H8C2 C8C H8C5 141.1
H8C3 C8C H8C5 56.3
H8C4 C8C H8C5 109.5
C4C C8C H8C6 109.5
H8C1 C8C H8C6 56.3
H8C2 C8C H8C6 56.3
H8C3 C8C H8C6 141.1
H8C4 C8C H8C6 109.5
H8C5 C8C H8C6 109.5
C6C C9C H9C1 109.5
C6C C9C H9C2 109.5
H9C1 C9C H9C2 109.5
C6C C9C H9C3 109.5
H9C1 C9C H9C3 109.5
H9C2 C9C H9C3 109.5
C6C C9C H9C4 109.5
H9C1 C9C H9C4 141.1
H9C2 C9C H9C4 56.3
H9C3 C9C H9C4 56.3
C6C C9C H9C5 109.5
H9C1 C9C H9C5 56.3
H9C2 C9C H9C5 141.1
H9C3 C9C H9C5 56.3
H9C4 C9C H9C5 109.5
C6C C9C H9C6 109.5
H9C1 C9C H9C6 56.3
H9C2 C9C H9C6 56.3
H9C3 C9C H9C6 141.1
H9C4 C9C H9C6 109.5
H9C5 C9C H9C6 109.5
C2D C1D C6D 116.7(2)
C2D C1D Zn2 121.55(16)
C6D C1D Zn2 121.62(18)
C3D C2D C1D 121.4(2)
C3D C2D C7D 118.7(2)
C1D C2D C7D 119.9(2)
C4D C3D C2D 121.4(2)
C4D C3D H3D 119.3
C2D C3D H3D 119.3
C3D C4D C5D 117.7(2)
C3D C4D C8D 120.9(3)
C5D C4D C8D 121.3(3)
C4D C5D C6D 121.8(2)
C4D C5D H5D 119.1
C6D C5D H5D 119.1
C5D C6D C1D 120.9(2)
C5D C6D C9D 119.0(2)
C1D C6D C9D 120.1(2)
C2D C7D H7D1 109.5
C2D C7D H7D2 109.5
H7D1 C7D H7D2 109.5
C2D C7D H7D3 109.5
H7D1 C7D H7D3 109.5
H7D2 C7D H7D3 109.5
C2D C7D H7D4 109.5
H7D1 C7D H7D4 141.1
H7D2 C7D H7D4 56.3
H7D3 C7D H7D4 56.3
C2D C7D H7D5 109.5
H7D1 C7D H7D5 56.3
H7D2 C7D H7D5 141.1
H7D3 C7D H7D5 56.3
H7D4 C7D H7D5 109.5
C2D C7D H7D6 109.5
H7D1 C7D H7D6 56.3
H7D2 C7D H7D6 56.3
H7D3 C7D H7D6 141.1
H7D4 C7D H7D6 109.5
H7D5 C7D H7D6 109.5
C4D C8D H8D1 109.5
C4D C8D H8D2 109.5
H8D1 C8D H8D2 109.5
C4D C8D H8D3 109.5
H8D1 C8D H8D3 109.5
H8D2 C8D H8D3 109.5
C4D C8D H8D4 109.5
H8D1 C8D H8D4 141.1
H8D2 C8D H8D4 56.3
H8D3 C8D H8D4 56.3
C4D C8D H8D5 109.5
H8D1 C8D H8D5 56.3
H8D2 C8D H8D5 141.1
H8D3 C8D H8D5 56.3
H8D4 C8D H8D5 109.5
C4D C8D H8D6 109.5
H8D1 C8D H8D6 56.3
H8D2 C8D H8D6 56.3
H8D3 C8D H8D6 141.1
H8D4 C8D H8D6 109.5
H8D5 C8D H8D6 109.5
C6D C9D H9D1 109.5
C6D C9D H9D2 109.5
H9D1 C9D H9D2 109.5
C6D C9D H9D3 109.5
H9D1 C9D H9D3 109.5
H9D2 C9D H9D3 109.5
C6D C9D H9D4 109.5
H9D1 C9D H9D4 141.1
H9D2 C9D H9D4 56.3
H9D3 C9D H9D4 56.3
C6D C9D H9D5 109.5
H9D1 C9D H9D5 56.3
H9D2 C9D H9D5 141.1
H9D3 C9D H9D5 56.3
H9D4 C9D H9D5 109.5
C6D C9D H9D6 109.5
H9D1 C9D H9D6 56.3
H9D2 C9D H9D6 56.3
H9D3 C9D H9D6 141.1
H9D4 C9D H9D6 109.5
H9D5 C9D H9D6 109.5
C1F Zn3 C1E 160.07(9)
C1F Zn3 N21 101.92(8)
C1E Zn3 N21 97.91(8)
C1H Zn4 C1G 143.31(8)
C1H Zn4 N22 107.53(8)
C1G Zn4 N22 109.05(8)
C21 N21 C25 117.38(18)
C21 N21 Zn3 120.44(14)
C25 N21 Zn3 122.12(14)
N21 C21 C22 123.0(2)
N21 C21 H21 118.5
C22 C21 H21 118.5
C21 C22 C23 119.7(2)
C21 C22 H22 120.1
C23 C22 H22 120.1
C22 C23 C24 117.26(19)
C22 C23 C26 120.59(19)
C24 C23 C26 122.15(19)
C25 C24 C23 119.7(2)
C25 C24 H24 120.2
C23 C24 H24 120.2
N21 C25 C24 123.0(2)
N21 C25 H25 118.5
C24 C25 H25 118.5
C27 C26 C29 117.04(19)
C27 C26 C23 120.61(19)
C29 C26 C23 122.36(19)
C28 C27 C26 119.78(19)
C28 C27 H27 120.1
C26 C27 H27 120.1
N22 C28 C27 122.95(19)
N22 C28 H28 118.5
C27 C28 H28 118.5
C30 C29 C26 119.61(19)
C30 C29 H29 120.2
C26 C29 H29 120.2
N22 C30 C29 123.2(2)
N22 C30 H30 118.4
C29 C30 H30 118.4
C28 N22 C30 117.36(18)
C28 N22 Zn4 119.86(14)
C30 N22 Zn4 122.45(14)
C6E C1E C2E 117.1(2)
C6E C1E Zn3 120.59(17)
C2E C1E Zn3 121.46(16)
C3E C2E C1E 120.8(2)
C3E C2E C7E 119.0(2)
C1E C2E C7E 120.2(2)
C4E C3E C2E 121.6(2)
C4E C3E H3E 119.2
C2E C3E H3E 119.2
C5E C4E C3E 117.6(2)
C5E C4E C8E 120.7(2)
C3E C4E C8E 121.7(3)
C6E C5E C4E 122.0(2)
C6E C5E H5E 119.0
C4E C5E H5E 119.0
C5E C6E C1E 120.9(2)
C5E C6E C9E 118.8(2)
C1E C6E C9E 120.3(2)
C2E C7E H7E1 109.5
C2E C7E H7E2 109.5
H7E1 C7E H7E2 109.5
C2E C7E H7E3 109.5
H7E1 C7E H7E3 109.5
H7E2 C7E H7E3 109.5
C2E C7E H7E4 109.5
H7E1 C7E H7E4 141.1
H7E2 C7E H7E4 56.3
H7E3 C7E H7E4 56.3
C2E C7E H7E5 109.5
H7E1 C7E H7E5 56.3
H7E2 C7E H7E5 141.1
H7E3 C7E H7E5 56.3
H7E4 C7E H7E5 109.5
C2E C7E H7E6 109.5
H7E1 C7E H7E6 56.3
H7E2 C7E H7E6 56.3
H7E3 C7E H7E6 141.1
H7E4 C7E H7E6 109.5
H7E5 C7E H7E6 109.5
C4E C8E H8E1 109.5
C4E C8E H8E2 109.5
H8E1 C8E H8E2 109.5
C4E C8E H8E3 109.5
H8E1 C8E H8E3 109.5
H8E2 C8E H8E3 109.5
C4E C8E H8E4 109.5
H8E1 C8E H8E4 141.1
H8E2 C8E H8E4 56.3
H8E3 C8E H8E4 56.3
C4E C8E H8E5 109.5
H8E1 C8E H8E5 56.3
H8E2 C8E H8E5 141.1
H8E3 C8E H8E5 56.3
H8E4 C8E H8E5 109.5
C4E C8E H8E6 109.5
H8E1 C8E H8E6 56.3
H8E2 C8E H8E6 56.3
H8E3 C8E H8E6 141.1
H8E4 C8E H8E6 109.5
H8E5 C8E H8E6 109.5
C6E C9E H9E1 109.5
C6E C9E H9E2 109.5
H9E1 C9E H9E2 109.5
C6E C9E H9E3 109.5
H9E1 C9E H9E3 109.5
H9E2 C9E H9E3 109.5
C6E C9E H9E4 109.5
H9E1 C9E H9E4 141.1
H9E2 C9E H9E4 56.3
H9E3 C9E H9E4 56.3
C6E C9E H9E5 109.5
H9E1 C9E H9E5 56.3
H9E2 C9E H9E5 141.1
H9E3 C9E H9E5 56.3
H9E4 C9E H9E5 109.5
C6E C9E H9E6 109.5
H9E1 C9E H9E6 56.3
H9E2 C9E H9E6 56.3
H9E3 C9E H9E6 141.1
H9E4 C9E H9E6 109.5
H9E5 C9E H9E6 109.5
C2F C1F C6F 117.1(2)
C2F C1F Zn3 122.86(17)
C6F C1F Zn3 119.80(17)
C3F C2F C1F 120.9(2)
C3F C2F C7F 118.8(2)
C1F C2F C7F 120.3(2)
C4F C3F C2F 121.8(2)
C4F C3F H3F 119.1
C2F C3F H3F 119.1
C3F C4F C5F 117.9(2)
C3F C4F C8F 121.1(2)
C5F C4F C8F 121.0(2)
C4F C5F C6F 121.6(2)
C4F C5F H5F 119.2
C6F C5F H5F 119.2
C5F C6F C1F 120.7(2)
C5F C6F C9F 119.6(2)
C1F C6F C9F 119.7(2)
C2F C7F H7F1 109.5
C2F C7F H7F2 109.5
H7F1 C7F H7F2 109.5
C2F C7F H7F3 109.5
H7F1 C7F H7F3 109.5
H7F2 C7F H7F3 109.5
C2F C7F H7F4 109.5
H7F1 C7F H7F4 141.1
H7F2 C7F H7F4 56.3
H7F3 C7F H7F4 56.3
C2F C7F H7F5 109.5
H7F1 C7F H7F5 56.3
H7F2 C7F H7F5 141.1
H7F3 C7F H7F5 56.3
H7F4 C7F H7F5 109.5
C2F C7F H7F6 109.5
H7F1 C7F H7F6 56.3
H7F2 C7F H7F6 56.3
H7F3 C7F H7F6 141.1
H7F4 C7F H7F6 109.5
H7F5 C7F H7F6 109.5
C4F C8F H8F1 109.5
C4F C8F H8F2 109.5
H8F1 C8F H8F2 109.5
C4F C8F H8F3 109.5
H8F1 C8F H8F3 109.5
H8F2 C8F H8F3 109.5
C4F C8F H8F4 109.5
H8F1 C8F H8F4 141.1
H8F2 C8F H8F4 56.3
H8F3 C8F H8F4 56.3
C4F C8F H8F5 109.5
H8F1 C8F H8F5 56.3
H8F2 C8F H8F5 141.1
H8F3 C8F H8F5 56.3
H8F4 C8F H8F5 109.5
C4F C8F H8F6 109.5
H8F1 C8F H8F6 56.3
H8F2 C8F H8F6 56.3
H8F3 C8F H8F6 141.1
H8F4 C8F H8F6 109.5
H8F5 C8F H8F6 109.5
C6F C9F H9F1 109.5
C6F C9F H9F2 109.5
H9F1 C9F H9F2 109.5
C6F C9F H9F3 109.5
H9F1 C9F H9F3 109.5
H9F2 C9F H9F3 109.5
C6F C9F H9F4 109.5
H9F1 C9F H9F4 141.1
H9F2 C9F H9F4 56.3
H9F3 C9F H9F4 56.3
C6F C9F H9F5 109.5
H9F1 C9F H9F5 56.3
H9F2 C9F H9F5 141.1
H9F3 C9F H9F5 56.3
H9F4 C9F H9F5 109.5
C6F C9F H9F6 109.5
H9F1 C9F H9F6 56.3
H9F2 C9F H9F6 56.3
H9F3 C9F H9F6 141.1
H9F4 C9F H9F6 109.5
H9F5 C9F H9F6 109.5
C2G C1G C6G 116.36(19)
C2G C1G Zn4 121.69(16)
C6G C1G Zn4 121.63(16)
C3G C2G C1G 121.6(2)
C3G C2G C7G 118.5(2)
C1G C2G C7G 119.9(2)
C4G C3G C2G 121.5(2)
C4G C3G H3G 119.2
C2G C3G H3G 119.2
C5G C4G C3G 117.5(2)
C5G C4G C8G 121.1(2)
C3G C4G C8G 121.4(2)
C4G C5G C6G 121.8(2)
C4G C5G H5G 119.1
C6G C5G H5G 119.1
C5G C6G C1G 121.1(2)
C5G C6G C9G 118.8(2)
C1G C6G C9G 120.0(2)
C2G C7G H7G1 109.5
C2G C7G H7G2 109.5
H7G1 C7G H7G2 109.5
C2G C7G H7G3 109.5
H7G1 C7G H7G3 109.5
H7G2 C7G H7G3 109.5
C2G C7G H7G4 109.5
H7G1 C7G H7G4 141.1
H7G2 C7G H7G4 56.3
H7G3 C7G H7G4 56.3
C2G C7G H7G5 109.5
H7G1 C7G H7G5 56.3
H7G2 C7G H7G5 141.1
H7G3 C7G H7G5 56.3
H7G4 C7G H7G5 109.5
C2G C7G H7G6 109.5
H7G1 C7G H7G6 56.3
H7G2 C7G H7G6 56.3
H7G3 C7G H7G6 141.1
H7G4 C7G H7G6 109.5
H7G5 C7G H7G6 109.5
C4G C8G H8G1 109.5
C4G C8G H8G2 109.5
H8G1 C8G H8G2 109.5
C4G C8G H8G3 109.5
H8G1 C8G H8G3 109.5
H8G2 C8G H8G3 109.5
C4G C8G H8G4 109.5
H8G1 C8G H8G4 141.1
H8G2 C8G H8G4 56.3
H8G3 C8G H8G4 56.3
C4G C8G H8G5 109.5
H8G1 C8G H8G5 56.3
H8G2 C8G H8G5 141.1
H8G3 C8G H8G5 56.3
H8G4 C8G H8G5 109.5
C4G C8G H8G6 109.5
H8G1 C8G H8G6 56.3
H8G2 C8G H8G6 56.3
H8G3 C8G H8G6 141.1
H8G4 C8G H8G6 109.5
H8G5 C8G H8G6 109.5
C6G C9G H9G1 109.5
C6G C9G H9G2 109.5
H9G1 C9G H9G2 109.5
C6G C9G H9G3 109.5
H9G1 C9G H9G3 109.5
H9G2 C9G H9G3 109.5
C6G C9G H9G4 109.5
H9G1 C9G H9G4 141.1
H9G2 C9G H9G4 56.3
H9G3 C9G H9G4 56.3
C6G C9G H9G5 109.5
H9G1 C9G H9G5 56.3
H9G2 C9G H9G5 141.1
H9G3 C9G H9G5 56.3
H9G4 C9G H9G5 109.5
C6G C9G H9G6 109.5
H9G1 C9G H9G6 56.3
H9G2 C9G H9G6 56.3
H9G3 C9G H9G6 141.1
H9G4 C9G H9G6 109.5
H9G5 C9G H9G6 109.5
C6H C1H C2H 116.9(2)
C6H C1H Zn4 119.73(17)
C2H C1H Zn4 122.88(17)
C3H C2H C1H 120.8(2)
C3H C2H C7H 120.0(2)
C1H C2H C7H 119.2(2)
C2H C3H C4H 121.4(2)
C2H C3H H3H 119.3
C4H C3H H3H 119.3
C5H C4H C3H 118.0(2)
C5H C4H C8H 121.3(3)
C3H C4H C8H 120.7(3)
C4H C5H C6H 121.4(2)
C4H C5H H5H 119.3
C6H C5H H5H 119.3
C5H C6H C1H 121.3(2)
C5H C6H C9H 119.1(2)
C1H C6H C9H 119.6(2)
C2H C7H H7H1 109.5
C2H C7H H7H2 109.5
H7H1 C7H H7H2 109.5
C2H C7H H7H3 109.5
H7H1 C7H H7H3 109.5
H7H2 C7H H7H3 109.5
C2H C7H H7H4 109.5
H7H1 C7H H7H4 141.1
H7H2 C7H H7H4 56.3
H7H3 C7H H7H4 56.3
C2H C7H H7H5 109.5
H7H1 C7H H7H5 56.3
H7H2 C7H H7H5 141.1
H7H3 C7H H7H5 56.3
H7H4 C7H H7H5 109.5
C2H C7H H7H6 109.5
H7H1 C7H H7H6 56.3
H7H2 C7H H7H6 56.3
H7H3 C7H H7H6 141.1
H7H4 C7H H7H6 109.5
H7H5 C7H H7H6 109.5
C4H C8H H8H1 109.5
C4H C8H H8H2 109.5
H8H1 C8H H8H2 109.5
C4H C8H H8H3 109.5
H8H1 C8H H8H3 109.5
H8H2 C8H H8H3 109.5
C4H C8H H8H4 109.5
H8H1 C8H H8H4 141.1
H8H2 C8H H8H4 56.3
H8H3 C8H H8H4 56.3
C4H C8H H8H5 109.5
H8H1 C8H H8H5 56.3
H8H2 C8H H8H5 141.1
H8H3 C8H H8H5 56.3
H8H4 C8H H8H5 109.5
C4H C8H H8H6 109.5
H8H1 C8H H8H6 56.3
H8H2 C8H H8H6 56.3
H8H3 C8H H8H6 141.1
H8H4 C8H H8H6 109.5
H8H5 C8H H8H6 109.5
C6H C9H H9H1 109.5
C6H C9H H9H2 109.5
H9H1 C9H H9H2 109.5
C6H C9H H9H3 109.5
H9H1 C9H H9H3 109.5
H9H2 C9H H9H3 109.5
C6H C9H H9H4 109.5
H9H1 C9H H9H4 141.1
H9H2 C9H H9H4 56.3
H9H3 C9H H9H4 56.3
C6H C9H H9H5 109.5
H9H1 C9H H9H5 56.3
H9H2 C9H H9H5 141.1
H9H3 C9H H9H5 56.3
H9H4 C9H H9H5 109.5
C6H C9H H9H6 109.5
H9H1 C9H H9H6 56.3
H9H2 C9H H9H6 56.3
H9H3 C9H H9H6 141.1
H9H4 C9H H9H6 109.5
H9H5 C9H H9H6 109.5

loop_
_geom_bond_atom_site_label_1
_geom_bond_atom_site_label_2
_geom_bond_distance
Zn1 C1A 1.974(2)
Zn1 C1B 1.976(2)
Zn1 N11 2.1700(17)
Zn2 C1D 1.972(2)
Zn2 C1C 1.980(2)
Zn2 N12 2.1950(17)
N11 C11 1.338(3)
N11 C15 1.344(3)
C11 C12 1.382(3)
C11 H11 0.9500
C12 C13 1.395(3)
C12 H12 0.9500
C13 C14 1.393(3)
C13 C16 1.483(3)
C14 C15 1.384(3)
C14 H14 0.9500
C15 H15 0.9500
C16 C17 1.394(3)
C16 C19 1.395(3)
C17 C18 1.387(3)
C17 H17 0.9500
C18 N12 1.341(3)
C18 H18 0.9500
C19 C20 1.384(3)
C19 H19 0.9500
C20 N12 1.343(3)
C20 H20 0.9500
C1A C2A 1.406(3)
C1A C6A 1.408(3)
C2A C3A 1.395(3)
C2A C7A 1.516(4)
C3A C4A 1.389(4)
C3A H3A 0.9500
C4A C5A 1.387(4)
C4A C8A 1.510(4)
C5A C6A 1.396(3)
C5A H5A 0.9500
C6A C9A 1.514(3)
C7A H7A1 0.9800
C7A H7A2 0.9800
C7A H7A3 0.9800
C7A H7A4 0.9800
C7A H7A5 0.9800
C7A H7A6 0.9800
C8A H8A1 0.9800
C8A H8A2 0.9800
C8A H8A3 0.9800
C8A H8A4 0.9800
C8A H8A5 0.9800
C8A H8A6 0.9800
C9A H9A1 0.9800
C9A H9A2 0.9800
C9A H9A3 0.9800
C9A H9A4 0.9800
C9A H9A5 0.9800
C9A H9A6 0.9800
C1B C6B 1.399(3)
C1B C2B 1.413(3)
C2B C3B 1.390(3)
C2B C7B 1.515(3)
C3B C4B 1.394(4)
C3B H3B 0.9500
C4B C5B 1.384(3)
C4B C9B 1.514(3)
C5B C6B 1.401(3)
C5B H5B 0.9500
C6B C8B 1.517(3)
C7B H7B1 0.9800
C7B H7B2 0.9800
C7B H7B3 0.9800
C7B H7B4 0.9800
C7B H7B5 0.9800
C7B H7B6 0.9800
C8B H8B1 0.9800
C8B H8B2 0.9800
C8B H8B3 0.9800
C8B H8B4 0.9800
C8B H8B5 0.9800
C8B H8B6 0.9800
C9B H9B1 0.9800
C9B H9B2 0.9800
C9B H9B3 0.9800
C9B H9B4 0.9800
C9B H9B5 0.9800
C9B H9B6 0.9800
C1C C6C 1.401(3)
C1C C2C 1.409(3)
C2C C3C 1.398(4)
C2C C7C 1.512(4)
C3C C4C 1.379(4)
C3C H3C 0.9500
C4C C5C 1.385(4)
C4C C8C 1.520(4)
C5C C6C 1.402(3)
C5C H5C 0.9500
C6C C9C 1.508(3)
C7C H7C1 0.9800
C7C H7C2 0.9800
C7C H7C3 0.9800
C7C H7C4 0.9800
C7C H7C5 0.9800
C7C H7C6 0.9800
C8C H8C1 0.9800
C8C H8C2 0.9800
C8C H8C3 0.9800
C8C H8C4 0.9800
C8C H8C5 0.9800
C8C H8C6 0.9800
C9C H9C1 0.9800
C9C H9C2 0.9800
C9C H9C3 0.9800
C9C H9C4 0.9800
C9C H9C5 0.9800
C9C H9C6 0.9800
C1D C2D 1.410(3)
C1D C6D 1.412(3)
C2D C3D 1.398(3)
C2D C7D 1.517(3)
C3D C4D 1.387(4)
C3D H3D 0.9500
C4D C5D 1.390(4)
C4D C8D 1.512(4)
C5D C6D 1.399(4)
C5D H5D 0.9500
C6D C9D 1.503(4)
C7D H7D1 0.9800
C7D H7D2 0.9800
C7D H7D3 0.9800
C7D H7D4 0.9800
C7D H7D5 0.9800
C7D H7D6 0.9800
C8D H8D1 0.9800
C8D H8D2 0.9800
C8D H8D3 0.9800
C8D H8D4 0.9800
C8D H8D5 0.9800
C8D H8D6 0.9800
C9D H9D1 0.9800
C9D H9D2 0.9800
C9D H9D3 0.9800
C9D H9D4 0.9800
C9D H9D5 0.9800
C9D H9D6 0.9800
Zn3 C1F 1.969(2)
Zn3 C1E 1.973(2)
Zn3 N21 2.2192(18)
Zn4 C1H 1.976(2)
Zn4 C1G 1.977(2)
Zn4 N22 2.1470(17)
N21 C21 1.341(3)
N21 C25 1.344(3)
C21 C22 1.384(3)
C21 H21 0.9500
C22 C23 1.390(3)
C22 H22 0.9500
C23 C24 1.392(3)
C23 C26 1.481(3)
C24 C25 1.382(3)
C24 H24 0.9500
C25 H25 0.9500
C26 C27 1.396(3)
C26 C29 1.397(3)
C27 C28 1.383(3)
C27 H27 0.9500
C28 N22 1.340(3)
C28 H28 0.9500
C29 C30 1.377(3)
C29 H29 0.9500
C30 N22 1.347(3)
C30 H30 0.9500
C1E C6E 1.408(3)
C1E C2E 1.411(3)
C2E C3E 1.396(3)
C2E C7E 1.511(3)
C3E C4E 1.391(4)
C3E H3E 0.9500
C4E C5E 1.388(4)
C4E C8E 1.507(3)
C5E C6E 1.388(3)
C5E H5E 0.9500
C6E C9E 1.513(3)
C7E H7E1 0.9800
C7E H7E2 0.9800
C7E H7E3 0.9800
C7E H7E4 0.9800
C7E H7E5 0.9800
C7E H7E6 0.9800
C8E H8E1 0.9800
C8E H8E2 0.9800
C8E H8E3 0.9800
C8E H8E4 0.9800
C8E H8E5 0.9800
C8E H8E6 0.9800
C9E H9E1 0.9800
C9E H9E2 0.9800
C9E H9E3 0.9800
C9E H9E4 0.9800
C9E H9E5 0.9800
C9E H9E6 0.9800
C1F C2F 1.406(3)
C1F C6F 1.413(3)
C2F C3F 1.396(3)
C2F C7F 1.511(3)
C3F C4F 1.383(3)
C3F H3F 0.9500
C4F C5F 1.387(3)
C4F C8F 1.508(3)
C5F C6F 1.398(3)
C5F H5F 0.9500
C6F C9F 1.508(3)
C7F H7F1 0.9800
C7F H7F2 0.9800
C7F H7F3 0.9800
C7F H7F4 0.9800
C7F H7F5 0.9800
C7F H7F6 0.9800
C8F H8F1 0.9800
C8F H8F2 0.9800
C8F H8F3 0.9800
C8F H8F4 0.9800
C8F H8F5 0.9800
C8F H8F6 0.9800
C9F H9F1 0.9800
C9F H9F2 0.9800
C9F H9F3 0.9800
C9F H9F4 0.9800
C9F H9F5 0.9800
C9F H9F6 0.9800
C1G C2G 1.407(3)
C1G C6G 1.412(3)
C2G C3G 1.395(3)
C2G C7G 1.516(3)
C3G C4G 1.390(3)
C3G H3G 0.9500
C4G C5G 1.387(3)
C4G C8G 1.510(3)
C5G C6G 1.397(3)
C5G H5G 0.9500
C6G C9G 1.512(3)
C7G H7G1 0.9800
C7G H7G2 0.9800
C7G H7G3 0.9800
C7G H7G4 0.9800
C7G H7G5 0.9800
C7G H7G6 0.9800
C8G H8G1 0.9800
C8G H8G2 0.9800
C8G H8G3 0.9800
C8G H8G4 0.9800
C8G H8G5 0.9800
C8G H8G6 0.9800
C9G H9G1 0.9800
C9G H9G2 0.9800
C9G H9G3 0.9800
C9G H9G4 0.9800
C9G H9G5 0.9800
C9G H9G6 0.9800
C1H C6H 1.407(3)
C1H C2H 1.410(3)
C2H C3H 1.392(3)
C2H C7H 1.512(3)
C3H C4H 1.396(4)
C3H H3H 0.9500
C4H C5H 1.379(4)
C4H C8H 1.522(4)
C5H C6H 1.392(3)
C5H H5H 0.9500
C6H C9H 1.519(3)
C7H H7H1 0.9800
C7H H7H2 0.9800
C7H H7H3 0.9800
C7H H7H4 0.9800
C7H H7H5 0.9800
C7H H7H6 0.9800
C8H H8H1 0.9800
C8H H8H2 0.9800
C8H H8H3 0.9800
C8H H8H4 0.9800
C8H H8H5 0.9800
C8H H8H6 0.9800
C9H H9H1 0.9800
C9H H9H2 0.9800
C9H H9H3 0.9800
C9H H9H4 0.9800
C9H H9H5 0.9800
C9H H9H6 0.9800
